data_7063373
loop_
_publ_author_name
'Amoiridis, Angelos'
'Papanikolaou, Michael'
'Drouza, Chryssoula'
'Kabanos, Themistoklis A.'
'Keramidas, Anastasios D.'

_publ_section_title
;
 Spectroscopically labelled hydroxylamino-triazine (BHT) siderophores
 toward the quantification of iron(iii), vanadium(v) and uranium(vi) hard
 metal ions
;
_journal_issue 34
_journal_name_full 'New Journal of Chemistry'
_journal_page_first 14884
_journal_page_last 14895
_journal_paper_doi 10.1039/D4NJ02645D
_journal_volume 48
_journal_year 2024
_chemical_formula_sum 'C58 H66 Fe N12 O13 P'
_chemical_formula_weight 1226.04
_space_group_crystal_system triclinic
_space_group_IT_number 2
_space_group_name_Hall '-P 1'
_space_group_name_H-M_alt 'P -1'
_atom_sites_solution_hydrogens mixed
_audit_creation_method SHELXL-2014/7
_audit_update_record
;
2024-07-19 deposited with the CCDC.	2024-07-30 downloaded from the CCDC.
;
_cell_angle_alpha 101.555(3)
_cell_angle_beta 108.396(4)
_cell_angle_gamma 113.274(4)
_cell_formula_units_Z 2
_cell_length_a 14.2496(7)
_cell_length_b 15.3470(7)
_cell_length_c 16.5555(5)
_cell_measurement_reflns_used 6196
_cell_measurement_temperature 155(2)
_cell_measurement_theta_max 73.3770
_cell_measurement_theta_min 3.0350
_cell_volume 2928.4(3)
_computing_cell_refinement 'CrysAlisPro 1.171.42.49 (Rigaku OD, 2022)'
_computing_data_collection 'CrysAlisPro 1.171.42.49 (Rigaku OD, 2022)'
_computing_data_reduction 'CrysAlisPro 1.171.42.49 (Rigaku OD, 2022)'
_computing_structure_refinement 'SHELXL-2014/7 (Sheldrick, 2014)'
_diffrn_ambient_temperature 155(2)
_diffrn_detector_area_resol_mean 10.0000
_diffrn_measured_fraction_theta_full 0.998
_diffrn_measured_fraction_theta_max 0.965
_diffrn_measurement_device_type 'XtaLAB Synergy, Single source at home/near, HyP'
_diffrn_measurement_method '\w scans'
_diffrn_radiation_type CuK\a
_diffrn_radiation_wavelength 1.54184
_diffrn_reflns_av_R_equivalents 0.0815
_diffrn_reflns_av_unetI/netI 0.0825
_diffrn_reflns_Laue_measured_fraction_full 0.998
_diffrn_reflns_Laue_measured_fraction_max 0.965
_diffrn_reflns_limit_h_max 17
_diffrn_reflns_limit_h_min -17
_diffrn_reflns_limit_k_max 19
_diffrn_reflns_limit_k_min -19
_diffrn_reflns_limit_l_max 18
_diffrn_reflns_limit_l_min -20
_diffrn_reflns_number 37055
_diffrn_reflns_point_group_measured_fraction_full 0.998
_diffrn_reflns_point_group_measured_fraction_max 0.965
_diffrn_reflns_theta_full 67.684
_diffrn_reflns_theta_max 76.640
_diffrn_reflns_theta_min 3.032
_diffrn_source 'micro-focus sealed X-ray tube'
_exptl_absorpt_coefficient_mu 2.948
_exptl_absorpt_correction_T_max 0.976
_exptl_absorpt_correction_T_min 0.669
_exptl_absorpt_correction_type gaussian
_exptl_absorpt_process_details
;
CrysAlisPro 1.171.42.49 (Rigaku Oxford Diffraction, 2022)
Numerical absorption correction based on gaussian integration over
a multifaceted crystal model
Empirical absorption correction using spherical harmonics,
implemented in SCALE3 ABSPACK scaling algorithm.
;
_exptl_crystal_colour 'dark purple'
_exptl_crystal_density_diffrn 1.390
_exptl_crystal_description irregular
_exptl_crystal_F_000 1286
_exptl_crystal_size_max 0.105
_exptl_crystal_size_mid 0.058
_exptl_crystal_size_min 0.025
_refine_diff_density_max 0.934
_refine_diff_density_min -0.777
_refine_diff_density_rms 0.069
_refine_ls_extinction_method none
_refine_ls_goodness_of_fit_ref 1.029
_refine_ls_hydrogen_treatment mixed
_refine_ls_matrix_type full
_refine_ls_number_parameters 758
_refine_ls_number_reflns 11912
_refine_ls_number_restraints 4
_refine_ls_restrained_S_all 2.197
_refine_ls_R_factor_all 0.1172
_refine_ls_R_factor_gt 0.0692
_refine_ls_shift/su_max 0.000
_refine_ls_shift/su_mean 0.000
_refine_ls_structure_factor_coef Fsqd
_refine_ls_weighting_details 'w=1/[\s^2^(Fo^2^)+(0.1029P)^2^+0.6807P] where P=(Fo^2^+2Fc^2^)/3'
_refine_ls_weighting_scheme calc
_refine_ls_wR_factor_gt 0.1707
_refine_ls_wR_factor_ref 0.2006
_reflns_Friedel_coverage 0.000
_reflns_number_gt 7407
_reflns_number_total 11912
_reflns_threshold_expression 'I > 2\s(I)'
_cod_data_source_file d4nj02645d2.cif
_cod_data_source_block shelx
_cod_depositor_comments 'Adding full bibliography for 7063372--7063376.cif.'
_cod_original_cell_volume 2928.4(2)
_cod_database_code 7063373
_shelx_shelxl_version_number 2014/7
_shelx_space_group_comment
;
The symmetry employed for this shelxl refinement is uniquely defined
by the following loop, which should always be used as a source of
symmetry information in preference to the above space-group names.
They are only intended as comments.
;

loop_
_space_group_symop_operation_xyz
'x, y, z'
'-x, -y, -z'

loop_
_atom_site_label
_atom_site_type_symbol
_atom_site_fract_x
_atom_site_fract_y
_atom_site_fract_z
_atom_site_U_iso_or_equiv
_atom_site_adp_type
_atom_site_occupancy
_atom_site_site_symmetry_order
_atom_site_calc_flag
_atom_site_refinement_flags_posn
_atom_site_refinement_flags_adp
_atom_site_refinement_flags_occupancy
_atom_site_disorder_assembly
_atom_site_disorder_group
Fe1 Fe 0.18846(6) 0.17838(5) 0.42984(4) 0.03706(17) Uani 1 1 d . . . . .
P1 P 0.86448(10) 0.29047(9) 0.00100(7) 0.0474(3) Uani 1 1 d . . . . .
O2' O 0.0265(2) 0.0634(2) 0.32577(19) 0.0408(6) Uani 1 1 d . . . . .
O1' O 0.2890(2) 0.3234(2) 0.52659(19) 0.0411(6) Uani 1 1 d . . . . .
O1 O 0.1772(3) 0.1057(2) 0.51899(19) 0.0445(7) Uani 1 1 d . . . . .
O2 O 0.2606(3) 0.2205(2) 0.34033(19) 0.0424(6) Uani 1 1 d . . . . .
N5' N 0.0830(3) 0.3980(2) 0.4343(2) 0.0357(7) Uani 1 1 d . . . . .
N4' N -0.0786(3) 0.2391(3) 0.3196(2) 0.0387(7) Uani 1 1 d . . . . .
N1 N 0.2161(3) 0.0362(3) 0.5136(2) 0.0402(8) Uani 1 1 d . . . . .
N4 N 0.3622(3) 0.0421(3) 0.3413(2) 0.0396(7) Uani 1 1 d . . . . .
N5 N 0.3099(3) -0.0295(2) 0.4475(2) 0.0386(7) Uani 1 1 d . . . . .
N3' N 0.0913(3) 0.2440(2) 0.4091(2) 0.0385(7) Uani 1 1 d . . . . .
N6' N -0.0853(3) 0.3903(2) 0.3466(2) 0.0375(7) Uani 1 1 d . . . . .
N3 N 0.2610(3) 0.0945(2) 0.4111(2) 0.0388(7) Uani 1 1 d . . . . .
N1' N 0.2435(3) 0.3877(2) 0.5152(2) 0.0385(7) Uani 1 1 d . . . . .
N6 N 0.4045(3) -0.0808(2) 0.3740(2) 0.0386(7) Uani 1 1 d . . . . .
N2' N -0.0519(3) 0.0966(3) 0.2993(2) 0.0419(8) Uani 1 1 d . . . . .
N2 N 0.3139(3) 0.1675(3) 0.3184(2) 0.0419(8) Uani 1 1 d . . . . .
C3' C 0.1378(3) 0.3456(3) 0.4526(3) 0.0360(8) Uani 1 1 d . . . . .
C5' C -0.0231(3) 0.3399(3) 0.3685(3) 0.0350(8) Uani 1 1 d . . . . .
C6' C -0.0409(3) 0.4985(3) 0.3768(3) 0.0365(8) Uani 1 1 d . . . . .
C3 C 0.2637(3) 0.0305(3) 0.4573(3) 0.0363(8) Uani 1 1 d . . . . .
C17 C 0.4549(4) -0.0858(3) 0.3128(3) 0.0413(9) Uani 1 1 d . . . . .
C4' C -0.0147(4) 0.1952(3) 0.3419(3) 0.0383(9) Uani 1 1 d . . . . .
C12' C -0.2297(4) 0.4192(3) 0.2747(3) 0.0407(9) Uani 1 1 d . . . . .
C11' C -0.1283(4) 0.5167(3) 0.3320(3) 0.0387(9) Uani 1 1 d . . . . .
C4 C 0.3146(3) 0.0991(3) 0.3571(3) 0.0374(8) Uani 1 1 d . . . . .
C17' C -0.2024(4) 0.3428(3) 0.2853(3) 0.0404(9) Uani 1 1 d . . . . .
C5 C 0.3567(3) -0.0196(3) 0.3890(3) 0.0378(8) Uani 1 1 d . . . . .
C7' C 0.0664(4) 0.5783(3) 0.4391(3) 0.0413(9) Uani 1 1 d . . . . .
H7' H 0.1259 0.5661 0.4698 0.050 Uiso 1 1 calc R U . . .
C6 C 0.4080(3) -0.1537(3) 0.4158(3) 0.0407(9) Uani 1 1 d . . . . .
C12 C 0.4879(4) -0.1609(3) 0.3144(3) 0.0446(10) Uani 1 1 d . . . . .
C1' C 0.3180(4) 0.4949(3) 0.5696(3) 0.0438(9) Uani 1 1 d . . . . .
H1'A H 0.3488 0.5049 0.6347 0.066 Uiso 1 1 calc R U . . .
H1'B H 0.2754 0.5316 0.5588 0.066 Uiso 1 1 calc R U . . .
H1'C H 0.3805 0.5213 0.5524 0.066 Uiso 1 1 calc R U . . .
C10' C -0.1091(4) 0.6164(3) 0.3486(3) 0.0445(10) Uani 1 1 d . . . . .
H10' H -0.1681 0.6289 0.3177 0.053 Uiso 1 1 calc R U . . .
C9' C -0.0031(4) 0.6963(3) 0.4106(3) 0.0450(10) Uani 1 1 d . . . . .
H9' H 0.0114 0.7647 0.4233 0.054 Uiso 1 1 calc R U . . .
C11 C 0.4589(4) -0.2027(3) 0.3800(3) 0.0438(9) Uani 1 1 d . . . . .
C8' C 0.0832(4) 0.6766(3) 0.4547(3) 0.0434(9) Uani 1 1 d . . . . .
H8' H 0.1561 0.7327 0.4970 0.052 Uiso 1 1 calc R U . . .
C1 C 0.1993(4) -0.0237(3) 0.5701(3) 0.0472(10) Uani 1 1 d . . . . .
H1A H 0.2356 0.0221 0.6344 0.071 Uiso 1 1 calc R U . . .
H1B H 0.2333 -0.0676 0.5637 0.071 Uiso 1 1 calc R U . . .
H1C H 0.1177 -0.0662 0.5506 0.071 Uiso 1 1 calc R U . . .
C18 C 0.9284(4) 0.2888(3) -0.0768(3) 0.0483(10) Uani 1 1 d . . . . .
C16 C 0.4730(4) -0.0320(4) 0.2555(3) 0.0495(10) Uani 1 1 d . . . . .
H16 H 0.4529 0.0200 0.2542 0.059 Uiso 1 1 calc R U . . .
C7 C 0.3733(4) -0.1773(3) 0.4819(3) 0.0477(10) Uani 1 1 d . . . . .
H7 H 0.3395 -0.1439 0.5069 0.057 Uiso 1 1 calc R U . . .
C13' C -0.3406(4) 0.3945(4) 0.2198(3) 0.0461(10) Uani 1 1 d . . . . .
H13' H -0.3585 0.4467 0.2124 0.055 Uiso 1 1 calc R U . . .
C36 C 0.9742(4) 0.3667(4) 0.1157(3) 0.0494(11) Uani 1 1 d . . . . .
C14' C -0.4238(4) 0.2928(4) 0.1764(3) 0.0516(11) Uani 1 1 d . . . . .
H14' H -0.4994 0.2744 0.1377 0.062 Uiso 1 1 calc R U . . .
C23 C 1.0451(4) 0.3422(4) -0.0444(3) 0.0503(11) Uani 1 1 d . . . . .
H23 H 1.0923 0.3833 0.0189 0.060 Uiso 1 1 calc R U . . .
C8 C 0.3901(4) -0.2519(3) 0.5099(4) 0.0536(11) Uani 1 1 d . . . . .
H8 H 0.3666 -0.2700 0.5546 0.064 Uiso 1 1 calc R U . . .
C15' C -0.3968(4) 0.2175(4) 0.1894(3) 0.0550(11) Uani 1 1 d . . . . .
H15' H -0.4553 0.1481 0.1607 0.066 Uiso 1 1 calc R U . . .
C10 C 0.4752(4) -0.2763(3) 0.4093(3) 0.0515(11) Uani 1 1 d . . . . .
H10 H 0.5097 -0.3095 0.3851 0.062 Uiso 1 1 calc R U . . .
C2 C 0.3817(4) 0.2047(4) 0.2710(3) 0.0524(11) Uani 1 1 d . . . . .
H2A H 0.4426 0.2752 0.3091 0.079 Uiso 1 1 calc R U . . .
H2B H 0.3334 0.2025 0.2126 0.079 Uiso 1 1 calc R U . . .
H2C H 0.4151 0.1614 0.2594 0.079 Uiso 1 1 calc R U . . .
C9 C 0.4400(4) -0.3004(3) 0.4746(4) 0.0537(12) Uani 1 1 d . . . . .
H9 H 0.4503 -0.3508 0.4953 0.064 Uiso 1 1 calc R U . . .
C16' C -0.2865(4) 0.2407(4) 0.2433(3) 0.0498(10) Uani 1 1 d . . . . .
H16' H -0.2694 0.1883 0.2512 0.060 Uiso 1 1 calc R U . . .
C13 C 0.5365(4) -0.1841(4) 0.2595(3) 0.0514(11) Uani 1 1 d . . . . .
H13 H 0.5584 -0.2349 0.2615 0.062 Uiso 1 1 calc R U . . .
C30 C 0.7908(4) 0.1600(4) -0.0075(3) 0.0491(11) Uani 1 1 d . . . . .
C25 C 0.7546(5) 0.3718(4) -0.1044(3) 0.0591(13) Uani 1 1 d . . . . .
H25 H 0.7898 0.3608 -0.1425 0.071 Uiso 1 1 calc R U . . .
C37 C 1.0338(4) 0.3247(4) 0.1607(3) 0.0532(11) Uani 1 1 d . . . . .
H37 H 1.0100 0.2543 0.1338 0.064 Uiso 1 1 calc R U . . .
C24 C 0.7727(4) 0.3439(4) -0.0286(3) 0.0539(11) Uani 1 1 d . . . . .
C2' C -0.1568(4) 0.0270(4) 0.2186(3) 0.0558(11) Uani 1 1 d . . . . .
H2'A H -0.1421 0.0203 0.1643 0.084 Uiso 1 1 calc R U . . .
H2'B H -0.2100 0.0534 0.2130 0.084 Uiso 1 1 calc R U . . .
H2'C H -0.1898 -0.0400 0.2234 0.084 Uiso 1 1 calc R U . . .
C15 C 0.5215(4) -0.0573(4) 0.2004(3) 0.0545(11) Uani 1 1 d . . . . .
H15 H 0.5336 -0.0219 0.1605 0.065 Uiso 1 1 calc R U . . .
C21 C 1.0244(5) 0.2777(4) -0.1975(3) 0.0568(12) Uani 1 1 d . . . . .
H21 H 1.0572 0.2743 -0.2390 0.068 Uiso 1 1 calc R U . . .
C22 C 1.0931(4) 0.3355(4) -0.1050(3) 0.0561(12) Uani 1 1 d . . . . .
H22 H 1.1734 0.3708 -0.0828 0.067 Uiso 1 1 calc R U . . .
C38 C 1.1283(4) 0.3853(4) 0.2451(3) 0.0587(13) Uani 1 1 d . . . . .
H38 H 1.1708 0.3576 0.2759 0.070 Uiso 1 1 calc R U . . .
C14 C 0.5530(4) -0.1318(4) 0.2013(3) 0.0523(11) Uani 1 1 d . . . . .
H14 H 0.5856 -0.1472 0.1623 0.063 Uiso 1 1 calc R U . . .
C35 C 0.7024(4) 0.1275(4) 0.0175(3) 0.0600(13) Uani 1 1 d . . . . .
H35 H 0.6758 0.1723 0.0356 0.072 Uiso 1 1 calc R U . . .
C20 C 0.9084(5) 0.2252(4) -0.2290(3) 0.0616(14) Uani 1 1 d . . . . .
H20 H 0.8613 0.1858 -0.2926 0.074 Uiso 1 1 calc R U . . .
C39 C 1.1592(5) 0.4876(4) 0.2834(3) 0.0666(15) Uani 1 1 d . . . . .
H39 H 1.2239 0.5300 0.3408 0.080 Uiso 1 1 calc R U . . .
C19 C 0.8599(4) 0.2290(4) -0.1698(3) 0.0606(13) Uani 1 1 d . . . . .
H19 H 0.7798 0.1909 -0.1921 0.073 Uiso 1 1 calc R U . . .
C41 C 1.0062(5) 0.4692(4) 0.1554(3) 0.0593(13) Uani 1 1 d . . . . .
H41 H 0.9651 0.4977 0.1244 0.071 Uiso 1 1 calc R U . . .
C33 C 0.6908(5) -0.0377(4) -0.0107(3) 0.0644(14) Uani 1 1 d . . . . .
H33 H 0.6563 -0.1053 -0.0117 0.077 Uiso 1 1 calc R U . . .
C31 C 0.8295(5) 0.0939(4) -0.0335(4) 0.0660(14) Uani 1 1 d . . . . .
H31 H 0.8907 0.1163 -0.0499 0.079 Uiso 1 1 calc R U . . .
C26 C 0.6868(5) 0.4148(4) -0.1251(4) 0.0653(14) Uani 1 1 d . . . . .
H26 H 0.6772 0.4351 -0.1764 0.078 Uiso 1 1 calc R U . . .
C40 C 1.0979(5) 0.5287(4) 0.2399(3) 0.0655(15) Uani 1 1 d . . . . .
H40 H 1.1191 0.5981 0.2683 0.079 Uiso 1 1 calc R U . . .
C34 C 0.6530(5) 0.0277(5) 0.0157(4) 0.0672(15) Uani 1 1 d . . . . .
H34 H 0.5925 0.0049 0.0328 0.081 Uiso 1 1 calc R U . . .
C29 C 0.7187(5) 0.3595(5) 0.0260(4) 0.0663(14) Uani 1 1 d . . . . .
H29 H 0.7303 0.3412 0.0784 0.080 Uiso 1 1 calc R U . . .
C28 C 0.6495(6) 0.4007(5) 0.0042(4) 0.0736(16) Uani 1 1 d . . . . .
H28 H 0.6126 0.4104 0.0412 0.088 Uiso 1 1 calc R U . . .
C27 C 0.6328(5) 0.4287(5) -0.0727(4) 0.0678(14) Uani 1 1 d . . . . .
H27 H 0.5844 0.4571 -0.0882 0.081 Uiso 1 1 calc R U . . .
C32 C 0.7778(5) -0.0055(4) -0.0354(4) 0.0723(15) Uani 1 1 d . . . . .
H32 H 0.8034 -0.0511 -0.0539 0.087 Uiso 1 1 calc R U . . .
O3 O 0.38609(17) 0.37713(15) 0.71905(9) 0.0618(9) Uani 1 1 d G . . . .
H3A H 0.3465 0.3509 0.6597 0.093 Uiso 1 1 d G U . . .
H3B H 0.4408 0.4387 0.7352 0.093 Uiso 1 1 d G U . . .
O4 O 0.40697(15) 0.43432(12) 0.40890(10) 0.0618(9) Uani 1 1 d G . . . .
H4A H 0.3528 0.4459 0.4150 0.093 Uiso 1 1 d G U . . .
H4B H 0.3722 0.3714 0.4046 0.093 Uiso 1 1 d G U . . .
O5 O 0.10178(15) 0.14606(13) 0.15629(9) 0.0678(10) Uani 1 1 d DG . . . .
H5A H 0.1453 0.1765 0.2149 0.102 Uiso 1 1 d G U . . .
O6 O 0.07472(19) 0.11874(16) 0.63767(13) 0.0594(9) Uani 1 1 d G . . . .
H6A H 0.1112 0.1102 0.6061 0.089 Uiso 1 1 d G U . . .
H6B H 0.0453 0.0613 0.6454 0.089 Uiso 1 1 d G U . . .
O7 O 0.0126(2) -0.05301(12) 0.17073(12) 0.0822(12) Uani 1 1 d DG . . . .
H7A H 0.0150 -0.0212 0.2218 0.123 Uiso 1 1 d G U . . .
H7B H 0.0439 -0.0897 0.1848 0.123 Uiso 1 1 d G U . . .
O8 O 0.2655(2) 0.26634(18) 0.79812(11) 0.0908(14) Uani 1 1 d DG . . . .
H8A H 0.3004 0.2854 0.8574 0.136 Uiso 1 1 d G U . . .
O9 O 0.41486(19) 0.45707(14) 0.24626(12) 0.0971(15) Uani 1 1 d G . . . .
H9A H 0.3705 0.3982 0.2008 0.146 Uiso 1 1 d G U . . .
H9B H 0.3994 0.4468 0.2914 0.146 Uiso 1 1 d G U . . .
O11 O 0.24145(18) 0.29023(15) 0.09872(10) 0.1111(18) Uani 1 1 d G . . . .
H11A H 0.2606 0.2745 0.0582 0.167 Uiso 1 1 d G U . . .
H11B H 0.1858 0.2324 0.0900 0.167 Uiso 1 1 d DG U . . .
O10 O 0.2369(2) 0.2006(2) -0.06269(11) 0.1038(16) Uani 1 1 d DG . . . .
H10A H 0.1631 0.1604 -0.0832 0.156 Uiso 1 1 d DG U . . .
H5B H 0.062(5) 0.070(5) 0.142(4) 0.078(18) Uiso 1 1 d . . . . .
H8B H 0.204(4) 0.217(5) 0.750(4) 0.13(3) Uiso 1 1 d D . . . .
H111 H 0.3003 0.2007 -0.0408 1.9(11) Uiso 1 1 d D . . . .

loop_
_atom_site_aniso_label
_atom_site_aniso_U_11
_atom_site_aniso_U_22
_atom_site_aniso_U_33
_atom_site_aniso_U_23
_atom_site_aniso_U_13
_atom_site_aniso_U_12
Fe1 0.0452(4) 0.0332(3) 0.0403(3) 0.0194(3) 0.0234(3) 0.0196(3)
P1 0.0502(7) 0.0471(6) 0.0351(5) 0.0134(5) 0.0204(5) 0.0148(5)
O2' 0.0513(17) 0.0337(14) 0.0445(15) 0.0192(12) 0.0245(14) 0.0224(13)
O1' 0.0430(16) 0.0372(15) 0.0440(15) 0.0183(13) 0.0188(13) 0.0194(13)
O1 0.0580(18) 0.0404(15) 0.0462(16) 0.0214(13) 0.0298(15) 0.0262(14)
O2 0.0539(17) 0.0420(15) 0.0479(16) 0.0254(13) 0.0302(15) 0.0281(14)
N5' 0.0396(18) 0.0325(16) 0.0379(17) 0.0167(14) 0.0193(15) 0.0168(15)
N4' 0.0409(19) 0.0351(17) 0.0398(18) 0.0168(15) 0.0176(16) 0.0171(15)
N1 0.053(2) 0.0346(17) 0.0395(18) 0.0209(15) 0.0241(17) 0.0216(16)
N4 0.0453(19) 0.0357(17) 0.0446(19) 0.0219(15) 0.0235(16) 0.0198(16)
N5 0.0451(19) 0.0305(16) 0.0375(17) 0.0155(14) 0.0168(16) 0.0158(15)
N3' 0.0435(19) 0.0300(16) 0.0392(18) 0.0152(14) 0.0196(16) 0.0134(15)
N6' 0.0425(19) 0.0344(17) 0.0358(17) 0.0138(14) 0.0189(15) 0.0174(15)
N3 0.051(2) 0.0336(17) 0.0424(18) 0.0225(15) 0.0255(17) 0.0225(16)
N1' 0.0404(19) 0.0320(17) 0.0426(18) 0.0161(15) 0.0182(16) 0.0163(15)
N6 0.0407(18) 0.0340(17) 0.0407(18) 0.0169(15) 0.0160(16) 0.0182(15)
N2' 0.045(2) 0.0307(17) 0.0465(19) 0.0160(15) 0.0176(17) 0.0162(15)
N2 0.054(2) 0.0405(18) 0.049(2) 0.0283(16) 0.0319(18) 0.0270(17)
C3' 0.040(2) 0.0318(19) 0.037(2) 0.0175(17) 0.0211(18) 0.0132(17)
C5' 0.043(2) 0.0315(19) 0.038(2) 0.0176(16) 0.0240(18) 0.0171(17)
C6' 0.046(2) 0.034(2) 0.040(2) 0.0210(17) 0.0260(19) 0.0207(18)
C3 0.037(2) 0.0327(19) 0.037(2) 0.0167(16) 0.0152(17) 0.0143(17)
C17 0.042(2) 0.036(2) 0.042(2) 0.0123(18) 0.0179(19) 0.0167(18)
C4' 0.046(2) 0.0308(19) 0.038(2) 0.0143(17) 0.0253(19) 0.0128(18)
C12' 0.045(2) 0.047(2) 0.034(2) 0.0182(18) 0.0198(19) 0.023(2)
C11' 0.046(2) 0.042(2) 0.038(2) 0.0209(18) 0.0242(19) 0.0228(19)
C4 0.042(2) 0.036(2) 0.037(2) 0.0166(17) 0.0202(18) 0.0181(18)
C17' 0.042(2) 0.040(2) 0.034(2) 0.0119(17) 0.0171(18) 0.0161(18)
C5 0.039(2) 0.0303(19) 0.039(2) 0.0142(16) 0.0155(18) 0.0126(17)
C7' 0.043(2) 0.039(2) 0.049(2) 0.0224(19) 0.026(2) 0.0197(19)
C6 0.038(2) 0.0300(19) 0.048(2) 0.0180(18) 0.0141(19) 0.0131(17)
C12 0.044(2) 0.034(2) 0.049(2) 0.0142(18) 0.019(2) 0.0144(19)
C1' 0.042(2) 0.037(2) 0.046(2) 0.0156(18) 0.020(2) 0.0128(19)
C10' 0.052(3) 0.047(2) 0.048(2) 0.028(2) 0.027(2) 0.027(2)
C9' 0.058(3) 0.038(2) 0.052(2) 0.026(2) 0.032(2) 0.026(2)
C11 0.044(2) 0.031(2) 0.052(2) 0.0162(18) 0.016(2) 0.0178(18)
C8' 0.046(2) 0.033(2) 0.051(2) 0.0184(19) 0.025(2) 0.0143(19)
C1 0.068(3) 0.040(2) 0.042(2) 0.0231(19) 0.030(2) 0.026(2)
C18 0.051(3) 0.043(2) 0.036(2) 0.0111(18) 0.020(2) 0.011(2)
C16 0.059(3) 0.048(2) 0.054(3) 0.024(2) 0.029(2) 0.031(2)
C7 0.047(3) 0.038(2) 0.058(3) 0.023(2) 0.024(2) 0.019(2)
C13' 0.050(3) 0.056(3) 0.043(2) 0.022(2) 0.023(2) 0.031(2)
C36 0.053(3) 0.047(2) 0.040(2) 0.016(2) 0.025(2) 0.014(2)
C14' 0.043(2) 0.056(3) 0.045(2) 0.013(2) 0.016(2) 0.021(2)
C23 0.050(3) 0.044(2) 0.042(2) 0.013(2) 0.019(2) 0.013(2)
C8 0.050(3) 0.041(2) 0.068(3) 0.034(2) 0.023(2) 0.016(2)
C15' 0.046(3) 0.045(3) 0.053(3) 0.008(2) 0.015(2) 0.014(2)
C10 0.047(3) 0.034(2) 0.070(3) 0.020(2) 0.024(2) 0.018(2)
C2 0.069(3) 0.050(3) 0.059(3) 0.033(2) 0.042(3) 0.031(2)
C9 0.050(3) 0.037(2) 0.076(3) 0.031(2) 0.027(3) 0.021(2)
C16' 0.047(3) 0.041(2) 0.051(3) 0.012(2) 0.018(2) 0.019(2)
C13 0.053(3) 0.041(2) 0.060(3) 0.015(2) 0.026(2) 0.024(2)
C30 0.046(2) 0.051(3) 0.036(2) 0.013(2) 0.017(2) 0.013(2)
C25 0.061(3) 0.059(3) 0.040(2) 0.018(2) 0.020(2) 0.017(3)
C37 0.055(3) 0.055(3) 0.041(2) 0.016(2) 0.023(2) 0.019(2)
C24 0.058(3) 0.052(3) 0.045(2) 0.018(2) 0.027(2) 0.018(2)
C2' 0.058(3) 0.045(3) 0.050(3) 0.011(2) 0.016(2) 0.022(2)
C15 0.064(3) 0.057(3) 0.052(3) 0.024(2) 0.031(2) 0.033(3)
C21 0.063(3) 0.061(3) 0.049(3) 0.027(2) 0.032(2) 0.024(3)
C22 0.056(3) 0.055(3) 0.052(3) 0.023(2) 0.028(2) 0.018(2)
C38 0.055(3) 0.067(3) 0.043(3) 0.021(2) 0.023(2) 0.019(3)
C14 0.055(3) 0.050(3) 0.054(3) 0.015(2) 0.030(2) 0.025(2)
C35 0.060(3) 0.069(3) 0.058(3) 0.035(3) 0.033(3) 0.028(3)
C20 0.067(3) 0.058(3) 0.040(2) 0.013(2) 0.026(2) 0.014(3)
C39 0.061(3) 0.069(4) 0.037(2) 0.013(2) 0.022(2) 0.005(3)
C19 0.050(3) 0.059(3) 0.042(2) 0.011(2) 0.018(2) 0.005(2)
C41 0.080(4) 0.054(3) 0.041(2) 0.020(2) 0.031(3) 0.026(3)
C33 0.059(3) 0.055(3) 0.050(3) 0.023(2) 0.011(3) 0.010(3)
C31 0.074(4) 0.049(3) 0.068(3) 0.014(3) 0.043(3) 0.018(3)
C26 0.062(3) 0.062(3) 0.051(3) 0.020(3) 0.016(3) 0.020(3)
C40 0.085(4) 0.051(3) 0.048(3) 0.019(2) 0.038(3) 0.016(3)
C34 0.053(3) 0.080(4) 0.060(3) 0.038(3) 0.025(3) 0.019(3)
C29 0.091(4) 0.072(4) 0.058(3) 0.033(3) 0.043(3) 0.047(3)
C28 0.091(4) 0.086(4) 0.071(4) 0.037(3) 0.046(3) 0.057(4)
C27 0.072(4) 0.069(4) 0.060(3) 0.024(3) 0.023(3) 0.038(3)
C32 0.083(4) 0.052(3) 0.069(4) 0.017(3) 0.037(3) 0.022(3)
O3 0.069(2) 0.061(2) 0.0532(19) 0.0256(17) 0.0269(18) 0.0278(19)
O4 0.062(2) 0.0497(19) 0.076(2) 0.0278(17) 0.0400(19) 0.0197(17)
O5 0.074(3) 0.070(3) 0.054(2) 0.0295(19) 0.0251(19) 0.031(2)
O6 0.080(2) 0.0473(18) 0.078(2) 0.0347(17) 0.055(2) 0.0350(18)
O7 0.117(4) 0.058(2) 0.071(2) 0.018(2) 0.047(3) 0.041(2)
O8 0.085(3) 0.109(4) 0.067(3) 0.039(3) 0.040(3) 0.030(3)
O9 0.092(3) 0.089(3) 0.071(3) 0.046(2) 0.024(2) 0.011(3)
O11 0.131(4) 0.091(4) 0.073(3) 0.031(3) 0.042(3) 0.022(3)
O10 0.145(5) 0.084(3) 0.095(3) 0.041(3) 0.062(3) 0.056(3)

loop_
_atom_type_symbol
_atom_type_description
_atom_type_scat_dispersion_real
_atom_type_scat_dispersion_imag
_atom_type_scat_source
C C 0.0181 0.0091 'International Tables Vol C Tables 4.2.6.8 and 6.1.1.4'
H H 0.0000 0.0000 'International Tables Vol C Tables 4.2.6.8 and 6.1.1.4'
Fe Fe -1.1336 3.1974 'International Tables Vol C Tables 4.2.6.8 and 6.1.1.4'
N N 0.0311 0.0180 'International Tables Vol C Tables 4.2.6.8 and 6.1.1.4'
O O 0.0492 0.0322 'International Tables Vol C Tables 4.2.6.8 and 6.1.1.4'
P P 0.2955 0.4335 'International Tables Vol C Tables 4.2.6.8 and 6.1.1.4'

loop_
_geom_angle_atom_site_label_1
_geom_angle_atom_site_label_2
_geom_angle_atom_site_label_3
_geom_angle
_geom_angle_site_symmetry_1
_geom_angle_site_symmetry_3
_geom_angle_publ_flag
N3 Fe1 N3' 163.31(14) . . ?
N3 Fe1 O1 75.58(12) . . ?
N3' Fe1 O1 114.84(12) . . ?
N3 Fe1 O1' 117.91(13) . . ?
N3' Fe1 O1' 75.22(13) . . ?
O1 Fe1 O1' 96.40(11) . . ?
N3 Fe1 O2' 93.46(13) . . ?
N3' Fe1 O2' 73.66(12) . . ?
O1 Fe1 O2' 92.81(12) . . ?
O1' Fe1 O2' 148.59(11) . . ?
N3 Fe1 O2 73.49(11) . . ?
N3' Fe1 O2 96.92(12) . . ?
O1 Fe1 O2 148.23(12) . . ?
O1' Fe1 O2 91.70(11) . . ?
O2' Fe1 O2 96.09(11) . . ?
C36 P1 C24 109.7(2) . . ?
C36 P1 C18 109.1(2) . . ?
C24 P1 C18 109.4(2) . . ?
C36 P1 C30 108.7(2) . . ?
C24 P1 C30 113.4(2) . . ?
C18 P1 C30 106.4(2) . . ?
N2' O2' Fe1 114.5(2) . . ?
N1' O1' Fe1 114.1(2) . . ?
N1 O1 Fe1 114.8(2) . . ?
N2 O2 Fe1 114.4(2) . . ?
C5' N5' C3' 113.4(3) . . ?
C4' N4' C5' 112.9(3) . . ?
C3 N1 O1 117.3(3) . . ?
C3 N1 C1 126.7(3) . . ?
O1 N1 C1 116.1(3) . . ?
C4 N4 C5 113.3(3) . . ?
C3 N5 C5 113.7(3) . . ?
C4' N3' C3' 116.7(4) . . ?
C4' N3' Fe1 122.4(3) . . ?
C3' N3' Fe1 119.9(3) . . ?
C5' N6' C17' 125.8(3) . . ?
C5' N6' C6' 126.2(3) . . ?
C17' N6' C6' 107.8(3) . . ?
C4 N3 C3 115.5(3) . . ?
C4 N3 Fe1 123.7(3) . . ?
C3 N3 Fe1 120.7(3) . . ?
C3' N1' O1' 117.1(3) . . ?
C3' N1' C1' 125.9(4) . . ?
O1' N1' C1' 116.9(3) . . ?
C5 N6 C17 126.6(3) . . ?
C5 N6 C6 125.7(3) . . ?
C17 N6 C6 107.6(3) . . ?
C4' N2' O2' 116.1(3) . . ?
C4' N2' C2' 125.9(4) . . ?
O2' N2' C2' 117.0(3) . . ?
C4 N2 O2 116.4(3) . . ?
C4 N2 C2 125.5(4) . . ?
O2 N2 C2 117.0(3) . . ?
N1' C3' N5' 123.7(4) . . ?
N1' C3' N3' 112.4(4) . . ?
N5' C3' N3' 123.9(4) . . ?
N5' C5' N4' 128.6(4) . . ?
N5' C5' N6' 116.1(3) . . ?
N4' C5' N6' 115.3(4) . . ?
C7' C6' C11' 121.3(4) . . ?
C7' C6' N6' 130.8(4) . . ?
C11' C6' N6' 107.9(4) . . ?
N1 C3 N5 124.4(3) . . ?
N1 C3 N3 111.4(3) . . ?
N5 C3 N3 124.2(3) . . ?
C16 C17 C12 119.7(4) . . ?
C16 C17 N6 131.3(4) . . ?
C12 C17 N6 109.0(3) . . ?
N2' C4' N3' 112.9(4) . . ?
N2' C4' N4' 122.6(4) . . ?
N3' C4' N4' 124.5(4) . . ?
C13' C12' C17' 121.0(4) . . ?
C13' C12' C11' 131.3(4) . . ?
C17' C12' C11' 107.6(4) . . ?
C10' C11' C6' 120.5(4) . . ?
C10' C11' C12' 131.3(4) . . ?
C6' C11' C12' 108.2(4) . . ?
N4 C4 N2 122.7(3) . . ?
N4 C4 N3 125.3(3) . . ?
N2 C4 N3 112.0(3) . . ?
C16' C17' C12' 120.2(4) . . ?
C16' C17' N6' 131.2(4) . . ?
C12' C17' N6' 108.5(4) . . ?
N5 C5 N4 127.9(4) . . ?
N5 C5 N6 117.0(3) . . ?
N4 C5 N6 115.1(3) . . ?
C8' C7' C6' 117.1(4) . . ?
C8' C7' H7' 121.4 . . ?
C6' C7' H7' 121.4 . . ?
C7 C6 C11 120.9(4) . . ?
C7 C6 N6 131.0(4) . . ?
C11 C6 N6 108.1(3) . . ?
C13 C12 C17 121.6(4) . . ?
C13 C12 C11 131.3(4) . . ?
C17 C12 C11 107.1(4) . . ?
N1' C1' H1'A 109.5 . . ?
N1' C1' H1'B 109.5 . . ?
H1'A C1' H1'B 109.5 . . ?
N1' C1' H1'C 109.5 . . ?
H1'A C1' H1'C 109.5 . . ?
H1'B C1' H1'C 109.5 . . ?
C9' C10' C11' 118.9(4) . . ?
C9' C10' H10' 120.6 . . ?
C11' C10' H10' 120.6 . . ?
C10' C9' C8' 119.8(4) . . ?
C10' C9' H9' 120.1 . . ?
C8' C9' H9' 120.1 . . ?
C10 C11 C6 120.8(4) . . ?
C10 C11 C12 131.0(4) . . ?
C6 C11 C12 108.2(4) . . ?
C7' C8' C9' 122.4(4) . . ?
C7' C8' H8' 118.8 . . ?
C9' C8' H8' 118.8 . . ?
N1 C1 H1A 109.5 . . ?
N1 C1 H1B 109.5 . . ?
H1A C1 H1B 109.5 . . ?
N1 C1 H1C 109.5 . . ?
H1A C1 H1C 109.5 . . ?
H1B C1 H1C 109.5 . . ?
C23 C18 C19 119.8(4) . . ?
C23 C18 P1 120.5(3) . . ?
C19 C18 P1 119.6(4) . . ?
C15 C16 C17 117.6(4) . . ?
C15 C16 H16 121.2 . . ?
C17 C16 H16 121.2 . . ?
C6 C7 C8 117.3(4) . . ?
C6 C7 H7 121.4 . . ?
C8 C7 H7 121.4 . . ?
C14' C13' C12' 118.8(4) . . ?
C14' C13' H13' 120.6 . . ?
C12' C13' H13' 120.6 . . ?
C37 C36 C41 120.6(5) . . ?
C37 C36 P1 118.6(4) . . ?
C41 C36 P1 120.6(4) . . ?
C13' C14' C15' 119.9(4) . . ?
C13' C14' H14' 120.1 . . ?
C15' C14' H14' 120.1 . . ?
C18 C23 C22 119.5(4) . . ?
C18 C23 H23 120.2 . . ?
C22 C23 H23 120.2 . . ?
C9 C8 C7 121.9(4) . . ?
C9 C8 H8 119.0 . . ?
C7 C8 H8 119.0 . . ?
C14' C15' C16' 122.1(5) . . ?
C14' C15' H15' 119.0 . . ?
C16' C15' H15' 119.0 . . ?
C9 C10 C11 118.5(4) . . ?
C9 C10 H10 120.8 . . ?
C11 C10 H10 120.8 . . ?
N2 C2 H2A 109.5 . . ?
N2 C2 H2B 109.5 . . ?
H2A C2 H2B 109.5 . . ?
N2 C2 H2C 109.5 . . ?
H2A C2 H2C 109.5 . . ?
H2B C2 H2C 109.5 . . ?
C10 C9 C8 120.7(4) . . ?
C10 C9 H9 119.7 . . ?
C8 C9 H9 119.7 . . ?
C17' C16' C15' 118.0(4) . . ?
C17' C16' H16' 121.0 . . ?
C15' C16' H16' 121.0 . . ?
C12 C13 C14 118.8(4) . . ?
C12 C13 H13 120.6 . . ?
C14 C13 H13 120.6 . . ?
C35 C30 C31 120.0(5) . . ?
C35 C30 P1 121.1(4) . . ?
C31 C30 P1 118.8(4) . . ?
C26 C25 C24 121.0(5) . . ?
C26 C25 H25 119.5 . . ?
C24 C25 H25 119.5 . . ?
C36 C37 C38 120.1(5) . . ?
C36 C37 H37 119.9 . . ?
C38 C37 H37 119.9 . . ?
C25 C24 C29 118.6(5) . . ?
C25 C24 P1 121.3(4) . . ?
C29 C24 P1 120.1(4) . . ?
N2' C2' H2'A 109.5 . . ?
N2' C2' H2'B 109.5 . . ?
H2'A C2' H2'B 109.5 . . ?
N2' C2' H2'C 109.5 . . ?
H2'A C2' H2'C 109.5 . . ?
H2'B C2' H2'C 109.5 . . ?
C14 C15 C16 122.8(4) . . ?
C14 C15 H15 118.6 . . ?
C16 C15 H15 118.6 . . ?
C20 C21 C22 119.6(4) . . ?
C20 C21 H21 120.2 . . ?
C22 C21 H21 120.2 . . ?
C21 C22 C23 120.3(5) . . ?
C21 C22 H22 119.9 . . ?
C23 C22 H22 119.9 . . ?
C37 C38 C39 118.4(5) . . ?
C37 C38 H38 120.8 . . ?
C39 C38 H38 120.8 . . ?
C15 C14 C13 119.5(4) . . ?
C15 C14 H14 120.3 . . ?
C13 C14 H14 120.3 . . ?
C30 C35 C34 119.1(5) . . ?
C30 C35 H35 120.5 . . ?
C34 C35 H35 120.5 . . ?
C19 C20 C21 120.8(5) . . ?
C19 C20 H20 119.6 . . ?
C21 C20 H20 119.6 . . ?
C40 C39 C38 121.5(5) . . ?
C40 C39 H39 119.2 . . ?
C38 C39 H39 119.2 . . ?
C20 C19 C18 119.9(5) . . ?
C20 C19 H19 120.0 . . ?
C18 C19 H19 120.0 . . ?
C40 C41 C36 119.5(5) . . ?
C40 C41 H41 120.3 . . ?
C36 C41 H41 120.3 . . ?
C32 C33 C34 120.0(5) . . ?
C32 C33 H33 120.0 . . ?
C34 C33 H33 120.0 . . ?
C30 C31 C32 119.6(5) . . ?
C30 C31 H31 120.2 . . ?
C32 C31 H31 120.2 . . ?
C27 C26 C25 120.5(5) . . ?
C27 C26 H26 119.7 . . ?
C25 C26 H26 119.7 . . ?
C41 C40 C39 119.9(5) . . ?
C41 C40 H40 120.1 . . ?
C39 C40 H40 120.1 . . ?
C33 C34 C35 120.8(5) . . ?
C33 C34 H34 119.6 . . ?
C35 C34 H34 119.6 . . ?
C28 C29 C24 120.3(5) . . ?
C28 C29 H29 119.8 . . ?
C24 C29 H29 119.8 . . ?
C29 C28 C27 120.1(5) . . ?
C29 C28 H28 119.9 . . ?
C27 C28 H28 119.9 . . ?
C26 C27 C28 119.4(6) . . ?
C26 C27 H27 120.3 . . ?
C28 C27 H27 120.3 . . ?
C33 C32 C31 120.4(6) . . ?
C33 C32 H32 119.8 . . ?
C31 C32 H32 119.8 . . ?
H3A O3 H3B 109.4 . . ?
H4A O4 H4B 92.6 . . ?
H5A O5 H5B 107.8 . . ?
H6A O6 H6B 104.5 . . ?
H7A O7 H7B 104.5 . . ?
H8A O8 H8B 142.0 . . ?
H9A O9 H9B 104.5 . . ?
H11A O11 H11B 103.4 . . ?
H10A O10 H111 141.1 . . ?

loop_
_geom_bond_atom_site_label_1
_geom_bond_atom_site_label_2
_geom_bond_distance
_geom_bond_site_symmetry_2
_geom_bond_publ_flag
Fe1 N3 1.979(3) . ?
Fe1 N3' 1.997(3) . ?
Fe1 O1 2.028(3) . ?
Fe1 O1' 2.044(3) . ?
Fe1 O2' 2.112(3) . ?
Fe1 O2 2.119(3) . ?
P1 C36 1.792(5) . ?
P1 C24 1.797(6) . ?
P1 C18 1.799(4) . ?
P1 C30 1.806(5) . ?
O2' N2' 1.389(4) . ?
O1' N1' 1.390(4) . ?
O1 N1 1.384(4) . ?
O2 N2 1.383(4) . ?
N5' C5' 1.333(5) . ?
N5' C3' 1.339(5) . ?
N4' C4' 1.339(5) . ?
N4' C5' 1.341(5) . ?
N1 C3 1.324(5) . ?
N1 C1 1.446(5) . ?
N4 C4 1.335(5) . ?
N4 C5 1.345(5) . ?
N5 C3 1.339(5) . ?
N5 C5 1.339(5) . ?
N3' C4' 1.338(5) . ?
N3' C3' 1.350(5) . ?
N6' C5' 1.403(5) . ?
N6' C17' 1.421(5) . ?
N6' C6' 1.430(5) . ?
N3 C4 1.343(5) . ?
N3 C3 1.365(5) . ?
N1' C3' 1.318(5) . ?
N1' C1' 1.438(5) . ?
N6 C5 1.389(5) . ?
N6 C17 1.422(5) . ?
N6 C6 1.436(5) . ?
N2' C4' 1.331(5) . ?
N2' C2' 1.437(6) . ?
N2 C4 1.336(5) . ?
N2 C2 1.447(5) . ?
C6' C7' 1.386(6) . ?
C6' C11' 1.398(6) . ?
C17 C16 1.396(6) . ?
C17 C12 1.408(6) . ?
C12' C13' 1.395(6) . ?
C12' C17' 1.399(6) . ?
C12' C11' 1.444(6) . ?
C11' C10' 1.394(6) . ?
C17' C16' 1.389(6) . ?
C7' C8' 1.386(6) . ?
C7' H7' 0.9500 . ?
C6 C7 1.390(6) . ?
C6 C11 1.402(6) . ?
C12 C13 1.376(6) . ?
C12 C11 1.455(6) . ?
C1' H1'A 0.9800 . ?
C1' H1'B 0.9800 . ?
C1' H1'C 0.9800 . ?
C10' C9' 1.375(6) . ?
C10' H10' 0.9500 . ?
C9' C8' 1.397(6) . ?
C9' H9' 0.9500 . ?
C11 C10 1.387(6) . ?
C8' H8' 0.9500 . ?
C1 H1A 0.9800 . ?
C1 H1B 0.9800 . ?
C1 H1C 0.9800 . ?
C18 C23 1.382(6) . ?
C18 C19 1.393(6) . ?
C16 C15 1.387(6) . ?
C16 H16 0.9500 . ?
C7 C8 1.395(6) . ?
C7 H7 0.9500 . ?
C13' C14' 1.382(7) . ?
C13' H13' 0.9500 . ?
C36 C37 1.385(7) . ?
C36 C41 1.393(7) . ?
C14' C15' 1.389(7) . ?
C14' H14' 0.9500 . ?
C23 C22 1.390(6) . ?
C23 H23 0.9500 . ?
C8 C9 1.381(7) . ?
C8 H8 0.9500 . ?
C15' C16' 1.391(7) . ?
C15' H15' 0.9500 . ?
C10 C9 1.381(7) . ?
C10 H10 0.9500 . ?
C2 H2A 0.9800 . ?
C2 H2B 0.9800 . ?
C2 H2C 0.9800 . ?
C9 H9 0.9500 . ?
C16' H16' 0.9500 . ?
C13 C14 1.390(7) . ?
C13 H13 0.9500 . ?
C30 C35 1.386(7) . ?
C30 C31 1.391(7) . ?
C25 C26 1.369(8) . ?
C25 C24 1.386(7) . ?
C25 H25 0.9500 . ?
C37 C38 1.391(7) . ?
C37 H37 0.9500 . ?
C24 C29 1.400(7) . ?
C2' H2'A 0.9800 . ?
C2' H2'B 0.9800 . ?
C2' H2'C 0.9800 . ?
C15 C14 1.385(7) . ?
C15 H15 0.9500 . ?
C21 C20 1.374(7) . ?
C21 C22 1.384(7) . ?
C21 H21 0.9500 . ?
C22 H22 0.9500 . ?
C38 C39 1.392(8) . ?
C38 H38 0.9500 . ?
C14 H14 0.9500 . ?
C35 C34 1.399(8) . ?
C35 H35 0.9500 . ?
C20 C19 1.371(7) . ?
C20 H20 0.9500 . ?
C39 C40 1.378(9) . ?
C39 H39 0.9500 . ?
C19 H19 0.9500 . ?
C41 C40 1.375(7) . ?
C41 H41 0.9500 . ?
C33 C32 1.366(8) . ?
C33 C34 1.374(8) . ?
C33 H33 0.9500 . ?
C31 C32 1.397(8) . ?
C31 H31 0.9500 . ?
C26 C27 1.367(8) . ?
C26 H26 0.9500 . ?
C40 H40 0.9500 . ?
C34 H34 0.9500 . ?
C29 C28 1.364(8) . ?
C29 H29 0.9500 . ?
C28 C27 1.405(8) . ?
C28 H28 0.9500 . ?
C27 H27 0.9500 . ?
C32 H32 0.9500 . ?
O3 H3A 0.8706 . ?
O3 H3B 0.8704 . ?
O4 H4A 0.8870 . ?
O4 H4B 0.8694 . ?
O5 H5A 0.8689 . ?
O5 H5B 1.01(6) . ?
O6 H6A 0.8699 . ?
O6 H6B 0.8696 . ?
O7 H7A 0.8701 . ?
O7 H7B 0.8700 . ?
O8 H8A 0.8706 . ?
O8 H8B 0.88(2) . ?
O9 H9A 0.8705 . ?
O9 H9B 0.8687 . ?
O11 H11A 0.8287 . ?
O11 H11B 0.8702 . ?
O10 H10A 0.8827 . ?
O10 H111 0.861(3) . ?

loop_
_geom_torsion_atom_site_label_1
_geom_torsion_atom_site_label_2
_geom_torsion_atom_site_label_3
_geom_torsion_atom_site_label_4
_geom_torsion
_geom_torsion_site_symmetry_1
_geom_torsion_site_symmetry_2
_geom_torsion_site_symmetry_3
_geom_torsion_site_symmetry_4
_geom_torsion_publ_flag
Fe1 O1 N1 C3 5.2(4) . . . . ?
Fe1 O1 N1 C1 -174.4(3) . . . . ?
Fe1 O1' N1' C3' 8.3(4) . . . . ?
Fe1 O1' N1' C1' -168.6(2) . . . . ?
Fe1 O2' N2' C4' 0.5(4) . . . . ?
Fe1 O2' N2' C2' 169.6(3) . . . . ?
Fe1 O2 N2 C4 -1.1(4) . . . . ?
Fe1 O2 N2 C2 -169.5(3) . . . . ?
O1' N1' C3' N5' 179.9(3) . . . . ?
C1' N1' C3' N5' -3.5(6) . . . . ?
O1' N1' C3' N3' -0.2(4) . . . . ?
C1' N1' C3' N3' 176.4(3) . . . . ?
C5' N5' C3' N1' -179.9(3) . . . . ?
C5' N5' C3' N3' 0.2(5) . . . . ?
C4' N3' C3' N1' -177.7(3) . . . . ?
Fe1 N3' C3' N1' -8.7(4) . . . . ?
C4' N3' C3' N5' 2.2(5) . . . . ?
Fe1 N3' C3' N5' 171.2(3) . . . . ?
C3' N5' C5' N4' -0.9(5) . . . . ?
C3' N5' C5' N6' 179.6(3) . . . . ?
C4' N4' C5' N5' -0.8(5) . . . . ?
C4' N4' C5' N6' 178.7(3) . . . . ?
C17' N6' C5' N5' -173.8(3) . . . . ?
C6' N6' C5' N5' 10.8(5) . . . . ?
C17' N6' C5' N4' 6.7(5) . . . . ?
C6' N6' C5' N4' -168.7(3) . . . . ?
C5' N6' C6' C7' -6.8(6) . . . . ?
C17' N6' C6' C7' 177.1(4) . . . . ?
C5' N6' C6' C11' 174.0(3) . . . . ?
C17' N6' C6' C11' -2.2(4) . . . . ?
O1 N1 C3 N5 176.9(4) . . . . ?
C1 N1 C3 N5 -3.6(7) . . . . ?
O1 N1 C3 N3 -2.4(5) . . . . ?
C1 N1 C3 N3 177.1(4) . . . . ?
C5 N5 C3 N1 -177.7(4) . . . . ?
C5 N5 C3 N3 1.6(6) . . . . ?
C4 N3 C3 N1 175.6(3) . . . . ?
Fe1 N3 C3 N1 -1.5(5) . . . . ?
C4 N3 C3 N5 -3.8(6) . . . . ?
Fe1 N3 C3 N5 179.1(3) . . . . ?
C5 N6 C17 C16 2.1(7) . . . . ?
C6 N6 C17 C16 180.0(5) . . . . ?
C5 N6 C17 C12 -177.0(4) . . . . ?
C6 N6 C17 C12 0.9(5) . . . . ?
O2' N2' C4' N3' -4.9(5) . . . . ?
C2' N2' C4' N3' -173.0(4) . . . . ?
O2' N2' C4' N4' 175.9(3) . . . . ?
C2' N2' C4' N4' 7.9(6) . . . . ?
C3' N3' C4' N2' 176.6(3) . . . . ?
Fe1 N3' C4' N2' 7.8(4) . . . . ?
C3' N3' C4' N4' -4.3(5) . . . . ?
Fe1 N3' C4' N4' -173.0(3) . . . . ?
C5' N4' C4' N2' -177.4(3) . . . . ?
C5' N4' C4' N3' 3.5(5) . . . . ?
C7' C6' C11' C10' 0.6(6) . . . . ?
N6' C6' C11' C10' 179.9(3) . . . . ?
C7' C6' C11' C12' -177.9(3) . . . . ?
N6' C6' C11' C12' 1.4(4) . . . . ?
C13' C12' C11' C10' -1.7(7) . . . . ?
C17' C12' C11' C10' -178.4(4) . . . . ?
C13' C12' C11' C6' 176.5(4) . . . . ?
C17' C12' C11' C6' -0.2(4) . . . . ?
C5 N4 C4 N2 178.1(4) . . . . ?
C5 N4 C4 N3 -3.0(6) . . . . ?
O2 N2 C4 N4 179.4(4) . . . . ?
C2 N2 C4 N4 -13.3(7) . . . . ?
O2 N2 C4 N3 0.4(5) . . . . ?
C2 N2 C4 N3 167.7(4) . . . . ?
C3 N3 C4 N4 4.6(6) . . . . ?
Fe1 N3 C4 N4 -178.4(3) . . . . ?
C3 N3 C4 N2 -176.4(4) . . . . ?
Fe1 N3 C4 N2 0.6(5) . . . . ?
C13' C12' C17' C16' -2.1(6) . . . . ?
C11' C12' C17' C16' 175.0(4) . . . . ?
C13' C12' C17' N6' -178.3(3) . . . . ?
C11' C12' C17' N6' -1.2(4) . . . . ?
C5' N6' C17' C16' 10.3(6) . . . . ?
C6' N6' C17' C16' -173.5(4) . . . . ?
C5' N6' C17' C12' -174.1(3) . . . . ?
C6' N6' C17' C12' 2.1(4) . . . . ?
C3 N5 C5 N4 0.2(6) . . . . ?
C3 N5 C5 N6 -178.9(3) . . . . ?
C4 N4 C5 N5 0.4(6) . . . . ?
C4 N4 C5 N6 179.6(4) . . . . ?
C17 N6 C5 N5 177.6(4) . . . . ?
C6 N6 C5 N5 0.1(6) . . . . ?
C17 N6 C5 N4 -1.7(6) . . . . ?
C6 N6 C5 N4 -179.2(4) . . . . ?
C11' C6' C7' C8' -0.2(5) . . . . ?
N6' C6' C7' C8' -179.4(4) . . . . ?
C5 N6 C6 C7 -4.2(7) . . . . ?
C17 N6 C6 C7 177.9(4) . . . . ?
C5 N6 C6 C11 177.5(4) . . . . ?
C17 N6 C6 C11 -0.4(5) . . . . ?
C16 C17 C12 C13 -0.9(7) . . . . ?
N6 C17 C12 C13 178.3(4) . . . . ?
C16 C17 C12 C11 179.7(4) . . . . ?
N6 C17 C12 C11 -1.1(5) . . . . ?
C6' C11' C10' C9' -0.8(6) . . . . ?
C12' C11' C10' C9' 177.3(4) . . . . ?
C11' C10' C9' C8' 0.7(6) . . . . ?
C7 C6 C11 C10 0.5(7) . . . . ?
N6 C6 C11 C10 179.0(4) . . . . ?
C7 C6 C11 C12 -178.8(4) . . . . ?
N6 C6 C11 C12 -0.3(5) . . . . ?
C13 C12 C11 C10 2.4(9) . . . . ?
C17 C12 C11 C10 -178.4(5) . . . . ?
C13 C12 C11 C6 -178.4(5) . . . . ?
C17 C12 C11 C6 0.8(5) . . . . ?
C6' C7' C8' C9' 0.2(6) . . . . ?
C10' C9' C8' C7' -0.4(6) . . . . ?
C36 P1 C18 C23 -0.6(5) . . . . ?
C24 P1 C18 C23 119.5(4) . . . . ?
C30 P1 C18 C23 -117.7(4) . . . . ?
C36 P1 C18 C19 176.1(4) . . . . ?
C24 P1 C18 C19 -63.9(5) . . . . ?
C30 P1 C18 C19 59.0(5) . . . . ?
C12 C17 C16 C15 1.3(7) . . . . ?
N6 C17 C16 C15 -177.7(4) . . . . ?
C11 C6 C7 C8 -0.7(7) . . . . ?
N6 C6 C7 C8 -178.9(4) . . . . ?
C17' C12' C13' C14' 0.6(6) . . . . ?
C11' C12' C13' C14' -175.7(4) . . . . ?
C24 P1 C36 C37 162.2(3) . . . . ?
C18 P1 C36 C37 -78.0(4) . . . . ?
C30 P1 C36 C37 37.7(4) . . . . ?
C24 P1 C36 C41 -24.0(4) . . . . ?
C18 P1 C36 C41 95.8(4) . . . . ?
C30 P1 C36 C41 -148.5(4) . . . . ?
C12' C13' C14' C15' 1.3(6) . . . . ?
C19 C18 C23 C22 -0.1(7) . . . . ?
P1 C18 C23 C22 176.5(4) . . . . ?
C6 C7 C8 C9 0.6(7) . . . . ?
C13' C14' C15' C16' -1.9(7) . . . . ?
C6 C11 C10 C9 0.0(7) . . . . ?
C12 C11 C10 C9 179.1(5) . . . . ?
C11 C10 C9 C8 -0.2(7) . . . . ?
C7 C8 C9 C10 -0.1(8) . . . . ?
C12' C17' C16' C15' 1.6(6) . . . . ?
N6' C17' C16' C15' 176.7(4) . . . . ?
C14' C15' C16' C17' 0.4(7) . . . . ?
C17 C12 C13 C14 -0.1(7) . . . . ?
C11 C12 C13 C14 179.0(5) . . . . ?
C36 P1 C30 C35 85.0(4) . . . . ?
C24 P1 C30 C35 -37.4(5) . . . . ?
C18 P1 C30 C35 -157.6(4) . . . . ?
C36 P1 C30 C31 -90.5(4) . . . . ?
C24 P1 C30 C31 147.1(4) . . . . ?
C18 P1 C30 C31 26.9(5) . . . . ?
C41 C36 C37 C38 -1.7(7) . . . . ?
P1 C36 C37 C38 172.1(3) . . . . ?
C26 C25 C24 C29 0.9(8) . . . . ?
C26 C25 C24 P1 -178.4(4) . . . . ?
C36 P1 C24 C25 123.1(4) . . . . ?
C18 P1 C24 C25 3.4(5) . . . . ?
C30 P1 C24 C25 -115.2(4) . . . . ?
C36 P1 C24 C29 -56.1(5) . . . . ?
C18 P1 C24 C29 -175.8(4) . . . . ?
C30 P1 C24 C29 65.6(5) . . . . ?
C17 C16 C15 C14 -0.7(8) . . . . ?
C20 C21 C22 C23 -1.3(8) . . . . ?
C18 C23 C22 C21 1.5(8) . . . . ?
C36 C37 C38 C39 1.4(7) . . . . ?
C16 C15 C14 C13 -0.3(8) . . . . ?
C12 C13 C14 C15 0.7(7) . . . . ?
C31 C30 C35 C34 -0.3(8) . . . . ?
P1 C30 C35 C34 -175.7(4) . . . . ?
C22 C21 C20 C19 -0.3(9) . . . . ?
C37 C38 C39 C40 0.5(7) . . . . ?
C21 C20 C19 C18 1.7(9) . . . . ?
C23 C18 C19 C20 -1.5(8) . . . . ?
P1 C18 C19 C20 -178.2(4) . . . . ?
C37 C36 C41 C40 0.1(7) . . . . ?
P1 C36 C41 C40 -173.6(4) . . . . ?
C35 C30 C31 C32 0.8(8) . . . . ?
P1 C30 C31 C32 176.3(4) . . . . ?
C24 C25 C26 C27 -1.8(8) . . . . ?
C36 C41 C40 C39 1.8(7) . . . . ?
C38 C39 C40 C41 -2.1(7) . . . . ?
C32 C33 C34 C35 0.1(8) . . . . ?
C30 C35 C34 C33 -0.2(8) . . . . ?
C25 C24 C29 C28 0.3(9) . . . . ?
P1 C24 C29 C28 179.5(5) . . . . ?
C24 C29 C28 C27 -0.6(10) . . . . ?
C25 C26 C27 C28 1.5(9) . . . . ?
C29 C28 C27 C26 -0.3(10) . . . . ?
C34 C33 C32 C31 0.4(9) . . . . ?
C30 C31 C32 C33 -0.8(9) . . . . ?
